data_7115390
loop_
_publ_author_name
'Fang-Le Hu'
'Yin Wei'
'Min Shi'

_publ_section_title
;
 Phosphine-catalyzed asymmetric [4+1] annulation of activated
 alpha,beta-unsaturated ketones with Morita-Baylis-Hillman carbonates:
 enantioselective synthesis of spirooxindoles containing two adjacent
 quaternary stereocenters
;
_journal_name_full Chem.Commun.
_journal_page_first 8912
_journal_paper_doi 10.1039/C4cc03479A
_journal_volume 50
_journal_year 2014
_chemical_absolute_configuration unk
_chemical_formula_sum 'C19 H14 N2 O3'
_chemical_formula_weight 318.32
_chemical_name_systematic
; 
 ? 
;
_space_group_crystal_system orthorhombic
_space_group_IT_number 45
_space_group_name_Hall 'I 2 -2c'
_space_group_name_H-M_alt 'I b a 2'
_symmetry_space_group_name_Hall 'I 2 -2c'
_symmetry_space_group_name_H-M 'I b a 2'
_atom_sites_solution_hydrogens geom
_audit_creation_method SHELXL-2013
_cell_angle_alpha 90
_cell_angle_beta 90
_cell_angle_gamma 90
_cell_formula_units_Z 8
_cell_length_a 16.678(2)
_cell_length_b 25.506(2)
_cell_length_c 7.5764(8)
_cell_measurement_reflns_used 1369
_cell_measurement_temperature 293(2)
_cell_measurement_theta_max 38.175
_cell_measurement_theta_min 5.377
_cell_volume 3222.9(6)
_computing_cell_refinement 'Bruker SMART'
_computing_data_collection 'Bruker SMART'
_computing_data_reduction 'Bruker SHELXTL'
_computing_molecular_graphics 'Bruker SHELXTL'
_computing_publication_material 'Bruker SHELXTL'
_computing_structure_refinement 'SHELXL-2013 (Sheldrick, 2013)'
_computing_structure_solution 'Bruker SHELXTL'
_diffrn_ambient_temperature 293(2)
_diffrn_measured_fraction_theta_full 0.997
_diffrn_measured_fraction_theta_max 0.998
_diffrn_measurement_device_type 'CCD area detector'
_diffrn_measurement_method 'phi and omega scans'
_diffrn_radiation_type MoK\a
_diffrn_radiation_wavelength 0.71073
_diffrn_reflns_av_R_equivalents 0.0429
_diffrn_reflns_av_unetI/netI 0.0457
_diffrn_reflns_Laue_measured_fraction_full 0.997
_diffrn_reflns_Laue_measured_fraction_max 0.998
_diffrn_reflns_limit_h_max 20
_diffrn_reflns_limit_h_min -20
_diffrn_reflns_limit_k_max 29
_diffrn_reflns_limit_k_min -31
_diffrn_reflns_limit_l_max 9
_diffrn_reflns_limit_l_min -9
_diffrn_reflns_number 9548
_diffrn_reflns_point_group_measured_fraction_full 0.993
_diffrn_reflns_point_group_measured_fraction_max 0.991
_diffrn_reflns_theta_full 25.242
_diffrn_reflns_theta_max 25.996
_diffrn_reflns_theta_min 2.442
_exptl_absorpt_coefficient_mu 0.090
_exptl_absorpt_correction_T_max 0.7457
_exptl_absorpt_correction_T_min 0.6085
_exptl_absorpt_correction_type multi-scan
_exptl_absorpt_process_details sadabs
_exptl_crystal_colour red
_exptl_crystal_density_diffrn 1.312
_exptl_crystal_description prismatic
_exptl_crystal_F_000 1328
_exptl_crystal_size_max 0.176
_exptl_crystal_size_mid 0.123
_exptl_crystal_size_min 0.105
_refine_diff_density_max 0.138
_refine_diff_density_min -0.134
_refine_diff_density_rms 0.028
_refine_ls_abs_structure_details
; 
 Flack x determined using 728 quotients [(I+)-(I-)]/[(I+)+(I-)] 
 (Parsons and Flack (2004), Acta Cryst. A60, s61). 
;
_refine_ls_abs_structure_Flack 0.5(10)
_refine_ls_extinction_method none
_refine_ls_goodness_of_fit_ref 1.036
_refine_ls_hydrogen_treatment constr
_refine_ls_matrix_type full
_refine_ls_number_parameters 218
_refine_ls_number_reflns 3144
_refine_ls_number_restraints 1
_refine_ls_restrained_S_all 1.035
_refine_ls_R_factor_all 0.0781
_refine_ls_R_factor_gt 0.0513
_refine_ls_shift/su_max 0.000
_refine_ls_shift/su_mean 0.000
_refine_ls_structure_factor_coef Fsqd
_refine_ls_weighting_details 'w=1/[\s^2^(Fo^2^)+(0.0624P)^2^] where P=(Fo^2^+2Fc^2^)/3'
_refine_ls_weighting_scheme calc
_refine_ls_wR_factor_gt 0.1164
_refine_ls_wR_factor_ref 0.1322
_reflns_Friedel_coverage 0.832
_reflns_Friedel_fraction_full 0.987
_reflns_Friedel_fraction_max 0.982
_reflns_number_gt 2249
_reflns_number_total 3144
_reflns_threshold_expression 'I > 2\s(I)'
_cod_data_source_file c4cc03479a2.cif
_cod_data_source_block cd214139
_cod_original_cell_volume 3223.0(6)
_cod_database_code 7115390
_shelx_space_group_comment
; 
The symmetry employed for this shelxl refinement is uniquely defined 
by the following loop, which should always be used as a source of 
symmetry information in preference to the above space-group names. 
They are only intended as comments. 
;
_shelxl_version_number 2013-4

loop_
_space_group_symop_operation_xyz
'x, y, z'
'-x, -y, z'
'x+1/2, -y+1/2, z'
'-x+1/2, y+1/2, z'
'x+1/2, y+1/2, z+1/2'
'-x+1/2, -y+1/2, z+1/2'
'x+1, -y+1, z+1/2'
'-x+1, y+1, z+1/2'

loop_
_atom_site_label
_atom_site_type_symbol
_atom_site_fract_x
_atom_site_fract_y
_atom_site_fract_z
_atom_site_U_iso_or_equiv
_atom_site_adp_type
_atom_site_occupancy
_atom_site_site_symmetry_order
_atom_site_calc_flag
_atom_site_refinement_flags_posn
_atom_site_refinement_flags_adp
N1 N 0.09573(18) 0.22013(12) 0.0056(4) 0.0546(8) Uani 1 1 d . .
N2 N 0.1106(2) 0.01035(17) 0.2895(7) 0.0877(14) Uani 1 1 d . .
O1 O 0.22972(15) 0.19808(10) 0.0377(5) 0.0771(9) Uani 1 1 d . .
O2 O 0.2829(2) 0.11641(18) 0.3404(5) 0.1049(14) Uani 1 1 d . .
O3 O 0.08438(17) 0.31010(10) 0.0723(5) 0.0756(9) Uani 1 1 d . .
C1 C 0.1582(2) 0.18777(14) 0.0476(6) 0.0550(10) Uani 1 1 d . .
C2 C 0.1211(2) 0.13717(15) 0.1128(5) 0.0500(9) Uani 1 1 d . .
C3 C 0.0351(2) 0.14422(15) 0.0986(5) 0.0498(9) Uani 1 1 d . .
C4 C 0.0222(2) 0.19523(14) 0.0354(5) 0.0521(9) Uani 1 1 d . .
C5 C -0.0529(2) 0.21558(17) 0.0156(6) 0.0642(11) Uani 1 1 d . .
H5 H -0.0605 0.2499 -0.0222 0.077 Uiso 1 1 calc R U
C6 C -0.1178(2) 0.1833(2) 0.0539(7) 0.0743(13) Uani 1 1 d . .
H6 H -0.1696 0.1962 0.0404 0.089 Uiso 1 1 calc R U
C7 C -0.1069(2) 0.1326(2) 0.1115(6) 0.0697(13) Uani 1 1 d . .
H7 H -0.1514 0.1117 0.1341 0.084 Uiso 1 1 calc R U
C8 C -0.0304(2) 0.11218(17) 0.1363(6) 0.0594(11) Uani 1 1 d . .
H8 H -0.0232 0.0781 0.1770 0.071 Uiso 1 1 calc R U
C9 C 0.1667(2) 0.09793(15) 0.1742(5) 0.0527(9) Uani 1 1 d . .
C10 C 0.1334(2) 0.04972(18) 0.2373(7) 0.0623(11) Uani 1 1 d . .
C11 C 0.2579(2) 0.10222(16) 0.1985(6) 0.0597(11) Uani 1 1 d . .
C12 C 0.3109(2) 0.08491(14) 0.0552(6) 0.0556(9) Uani 1 1 d . .
C13 C 0.3927(3) 0.0917(2) 0.0700(8) 0.0828(15) Uani 1 1 d . .
H13 H 0.4140 0.1087 0.1680 0.099 Uiso 1 1 calc R U
C14 C 0.4427(4) 0.0733(3) -0.0610(12) 0.113(2) Uani 1 1 d . .
H14 H 0.4979 0.0775 -0.0503 0.136 Uiso 1 1 calc R U
C15 C 0.4114(5) 0.0488(3) -0.2075(13) 0.120(3) Uani 1 1 d . .
H15 H 0.4455 0.0366 -0.2955 0.144 Uiso 1 1 calc R U
C16 C 0.3310(4) 0.04241(19) -0.2242(8) 0.0968(18) Uani 1 1 d . .
H16 H 0.3100 0.0257 -0.3230 0.116 Uiso 1 1 calc R U
C17 C 0.2800(3) 0.06103(15) -0.0925(6) 0.0661(12) Uani 1 1 d . .
H17 H 0.2248 0.0573 -0.1047 0.079 Uiso 1 1 calc R U
C18 C 0.1032(3) 0.27363(17) -0.0590(7) 0.0705(12) Uani 1 1 d . .
H18A H 0.1577 0.2795 -0.0993 0.085 Uiso 1 1 calc R U
H18B H 0.0675 0.2786 -0.1588 0.085 Uiso 1 1 calc R U
C19 C 0.1471(3) 0.31593(19) 0.1982(8) 0.0832(15) Uani 1 1 d . .
H19A H 0.1622 0.2821 0.2423 0.125 Uiso 1 1 calc R U
H19B H 0.1288 0.3374 0.2941 0.125 Uiso 1 1 calc R U
H19C H 0.1925 0.3322 0.1430 0.125 Uiso 1 1 calc R U

loop_
_atom_site_aniso_label
_atom_site_aniso_U_11
_atom_site_aniso_U_22
_atom_site_aniso_U_33
_atom_site_aniso_U_23
_atom_site_aniso_U_13
_atom_site_aniso_U_12
N1 0.0603(18) 0.048(2) 0.055(2) -0.0041(15) -0.0038(17) -0.0047(14)
N2 0.087(2) 0.065(3) 0.111(4) 0.017(3) -0.010(3) -0.005(2)
O1 0.0580(17) 0.0602(17) 0.113(3) -0.0083(19) 0.0167(18) -0.0073(12)
O2 0.078(2) 0.163(4) 0.073(2) -0.046(2) -0.0187(19) -0.002(2)
O3 0.0735(18) 0.0539(17) 0.099(3) -0.0093(17) -0.0011(19) 0.0024(13)
C1 0.055(2) 0.052(2) 0.058(3) -0.013(2) 0.009(2) -0.0031(17)
C2 0.054(2) 0.047(2) 0.049(2) -0.0099(16) 0.0023(18) -0.0033(17)
C3 0.056(2) 0.049(2) 0.044(2) -0.0090(17) -0.0023(17) -0.0056(17)
C4 0.059(2) 0.052(2) 0.045(2) -0.0080(18) -0.003(2) -0.0012(16)
C5 0.068(3) 0.065(3) 0.059(3) -0.004(2) -0.010(2) 0.005(2)
C6 0.059(2) 0.095(4) 0.069(3) -0.010(3) -0.011(3) 0.006(2)
C7 0.049(2) 0.094(4) 0.065(3) -0.009(3) 0.000(2) -0.014(2)
C8 0.061(2) 0.066(3) 0.051(2) -0.0025(18) -0.0029(19) -0.0120(19)
C9 0.053(2) 0.052(2) 0.052(2) -0.0116(18) 0.0016(19) -0.0014(18)
C10 0.059(2) 0.059(3) 0.069(3) -0.002(2) -0.005(2) 0.007(2)
C11 0.056(2) 0.057(2) 0.066(3) -0.006(2) -0.009(2) 0.0010(18)
C12 0.056(2) 0.047(2) 0.064(2) 0.0052(19) -0.002(2) 0.0068(16)
C13 0.061(3) 0.098(4) 0.089(4) 0.027(3) -0.006(3) 0.012(2)
C14 0.071(3) 0.148(6) 0.121(6) 0.058(5) 0.025(4) 0.041(4)
C15 0.117(6) 0.112(5) 0.131(7) 0.022(5) 0.063(5) 0.049(4)
C16 0.141(5) 0.063(3) 0.086(4) -0.013(3) 0.040(4) 0.005(3)
C17 0.078(3) 0.044(2) 0.076(3) -0.009(2) 0.013(2) -0.004(2)
C18 0.086(3) 0.056(3) 0.069(3) 0.002(2) -0.005(2) -0.008(2)
C19 0.093(3) 0.069(3) 0.087(4) -0.018(3) 0.009(3) -0.014(2)

loop_
_atom_type_symbol
_atom_type_description
_atom_type_scat_dispersion_real
_atom_type_scat_dispersion_imag
_atom_type_scat_source
C C 0.0033 0.0016 'International Tables Vol C Tables 4.2.6.8 and 6.1.1.4'
H H 0.0000 0.0000 'International Tables Vol C Tables 4.2.6.8 and 6.1.1.4'
N N 0.0061 0.0033 'International Tables Vol C Tables 4.2.6.8 and 6.1.1.4'
O O 0.0106 0.0060 'International Tables Vol C Tables 4.2.6.8 and 6.1.1.4'

loop_
_geom_angle_atom_site_label_1
_geom_angle_atom_site_label_2
_geom_angle_atom_site_label_3
_geom_angle
C1 N1 C4 110.9(3)
C1 N1 C18 125.4(3)
C4 N1 C18 123.7(3)
C18 O3 C19 112.4(3)
O1 C1 N1 126.8(4)
O1 C1 C2 127.0(4)
N1 C1 C2 106.2(3)
C9 C2 C3 132.9(4)
C9 C2 C1 121.1(3)
C3 C2 C1 105.9(3)
C8 C3 C4 119.6(3)
C8 C3 C2 133.4(4)
C4 C3 C2 107.0(3)
C5 C4 N1 127.9(4)
C5 C4 C3 122.1(3)
N1 C4 C3 109.9(3)
C4 C5 C6 117.8(4)
C4 C5 H5 121.1
C6 C5 H5 121.1
C7 C6 C5 121.3(4)
C7 C6 H6 119.4
C5 C6 H6 119.4
C6 C7 C8 121.1(4)
C6 C7 H7 119.4
C8 C7 H7 119.4
C7 C8 C3 118.1(4)
C7 C8 H8 121.0
C3 C8 H8 121.0
C2 C9 C10 122.5(3)
C2 C9 C11 123.4(3)
C10 C9 C11 113.9(3)
N2 C10 C9 176.6(4)
O2 C11 C12 122.7(4)
O2 C11 C9 118.0(4)
C12 C11 C9 119.1(4)
C17 C12 C13 119.6(5)
C17 C12 C11 120.6(3)
C13 C12 C11 119.8(4)
C14 C13 C12 119.8(6)
C14 C13 H13 120.1
C12 C13 H13 120.1
C15 C14 C13 120.4(6)
C15 C14 H14 119.8
C13 C14 H14 119.8
C16 C15 C14 120.3(6)
C16 C15 H15 119.8
C14 C15 H15 119.8
C15 C16 C17 119.7(6)
C15 C16 H16 120.1
C17 C16 H16 120.1
C12 C17 C16 120.2(5)
C12 C17 H17 119.9
C16 C17 H17 119.9
O3 C18 N1 111.5(4)
O3 C18 H18A 109.3
N1 C18 H18A 109.3
O3 C18 H18B 109.3
N1 C18 H18B 109.3
H18A C18 H18B 108.0
O3 C19 H19A 109.5
O3 C19 H19B 109.5
H19A C19 H19B 109.5
O3 C19 H19C 109.5
H19A C19 H19C 109.5
H19B C19 H19C 109.5

loop_
_geom_bond_atom_site_label_1
_geom_bond_atom_site_label_2
_geom_bond_distance
N1 C1 1.367(5)
N1 C4 1.400(4)
N1 C18 1.455(5)
N2 C10 1.144(5)
O1 C1 1.223(4)
O2 C11 1.209(5)
O3 C18 1.398(6)
O3 C19 1.423(6)
C1 C2 1.515(5)
C2 C9 1.341(5)
C2 C3 1.449(5)
C3 C8 1.394(5)
C3 C4 1.403(5)
C4 C5 1.364(5)
C5 C6 1.390(6)
C5 H5 0.9300
C6 C7 1.376(7)
C6 H6 0.9300
C7 C8 1.392(6)
C7 H7 0.9300
C8 H8 0.9300
C9 C10 1.431(6)
C9 C11 1.535(6)
C11 C12 1.468(6)
C12 C17 1.375(6)
C12 C13 1.379(5)
C13 C14 1.379(9)
C13 H13 0.9300
C14 C15 1.377(10)
C14 H14 0.9300
C15 C16 1.357(9)
C15 H15 0.9300
C16 C17 1.395(6)
C16 H16 0.9300
C17 H17 0.9300
C18 H18A 0.9700
C18 H18B 0.9700
C19 H19A 0.9600
C19 H19B 0.9600
C19 H19C 0.9600

loop_
_geom_torsion_atom_site_label_1
_geom_torsion_atom_site_label_2
_geom_torsion_atom_site_label_3
_geom_torsion_atom_site_label_4
_geom_torsion
C4 N1 C1 O1 -179.3(4)
C18 N1 C1 O1 -0.2(7)
C4 N1 C1 C2 -0.7(4)
C18 N1 C1 C2 178.4(4)
O1 C1 C2 C9 2.4(7)
N1 C1 C2 C9 -176.3(4)
O1 C1 C2 C3 -179.9(4)
N1 C1 C2 C3 1.4(4)
C9 C2 C3 C8 -3.2(8)
C1 C2 C3 C8 179.5(4)
C9 C2 C3 C4 175.7(4)
C1 C2 C3 C4 -1.6(4)
C1 N1 C4 C5 177.2(4)
C18 N1 C4 C5 -1.9(6)
C1 N1 C4 C3 -0.4(4)
C18 N1 C4 C3 -179.5(4)
C8 C3 C4 C5 2.6(6)
C2 C3 C4 C5 -176.4(4)
C8 C3 C4 N1 -179.7(3)
C2 C3 C4 N1 1.3(4)
N1 C4 C5 C6 -179.8(4)
C3 C4 C5 C6 -2.5(6)
C4 C5 C6 C7 0.6(7)
C5 C6 C7 C8 1.1(7)
C6 C7 C8 C3 -1.0(6)
C4 C3 C8 C7 -0.8(5)
C2 C3 C8 C7 177.9(4)
C3 C2 C9 C10 2.8(7)
C1 C2 C9 C10 179.8(4)
C3 C2 C9 C11 -171.6(4)
C1 C2 C9 C11 5.3(6)
C2 C9 C11 O2 91.7(6)
C10 C9 C11 O2 -83.2(5)
C2 C9 C11 C12 -93.3(5)
C10 C9 C11 C12 91.8(5)
O2 C11 C12 C17 169.2(4)
C9 C11 C12 C17 -5.5(6)
O2 C11 C12 C13 -9.7(7)
C9 C11 C12 C13 175.6(4)
C17 C12 C13 C14 -1.8(7)
C11 C12 C13 C14 177.1(4)
C12 C13 C14 C15 0.9(9)
C13 C14 C15 C16 -0.2(11)
C14 C15 C16 C17 0.3(10)
C13 C12 C17 C16 1.9(6)
C11 C12 C17 C16 -176.9(4)
C15 C16 C17 C12 -1.2(8)
C19 O3 C18 N1 76.3(5)
C1 N1 C18 O3 -104.9(5)
C4 N1 C18 O3 74.1(5)
